data_4306619
loop_
_publ_author_name
'Marie M. Melzer'
'Sarah Jarchow-Choy'
'Elzbieta Kogut'
'Timothy H. Warren'

_publ_contact_author 'Timothy H. Warren'
_publ_contact_author_email thw@georgetown.edu
_publ_section_title
;
Reductive Cleavage of O-, S-, and N-Organonitroso Compounds by Nickel(I)
\b-Diketiminates
;
_journal_name_full 'Inorganic Chemistry'
_journal_page_first 10187
_journal_page_last 10189
_journal_paper_doi 10.1021/ic8014332
_journal_volume 47
_journal_year 2008
_chemical_formula_moiety 'C33 H44 N2 Ni S'
_chemical_formula_sum 'C33 H44 N2 Ni S'
_chemical_formula_weight 559.47
_chemical_name_common '{Me3NNNi}2(mu-SAd)2_cmpd3 '
_chemical_name_systematic
; 
 ? 
;
_space_group_IT_number 14
_symmetry_cell_setting monoclinic
_symmetry_space_group_name_Hall '-P 2yn'
_symmetry_space_group_name_H-M 'P 1 21/n 1'
_atom_sites_solution_hydrogens geom
_atom_sites_solution_primary direct
_atom_sites_solution_secondary difmap
_audit_creation_method SHELXL-97
_cell_angle_alpha 90.00
_cell_angle_beta 92.331(3)
_cell_angle_gamma 90.00
_cell_formula_units_Z 4
_cell_length_a 15.202(3)
_cell_length_b 12.297(3)
_cell_length_c 15.767(4)
_cell_measurement_reflns_used 5507
_cell_measurement_temperature 173(2)
_cell_measurement_theta_max 56.263
_cell_measurement_theta_min 4.928
_cell_volume 2945.0(12)
_computing_cell_refinement 'Bruker SMART'
_computing_data_collection 'Bruker SMART'
_computing_data_reduction 'Bruker SMART'
_computing_molecular_graphics 'ORTEP-3 for Windows; Ferrugia L J (1997), J. Appl. Cryst. 30, 565'
_computing_publication_material 'Bruker SHELXTL'
_computing_structure_refinement 'SHELXL-97 (Sheldrick, 1997)'
_computing_structure_solution 'SHELXS-97 (Sheldrick, 1990)'
_diffrn_ambient_temperature 173(2)
_diffrn_measured_fraction_theta_full 0.999
_diffrn_measured_fraction_theta_max 0.999
_diffrn_measurement_device_type 'SMART platform CCDm Bruker'
_diffrn_measurement_method 'omega scans'
_diffrn_radiation_monochromator graphite
_diffrn_radiation_source 'fine-focus sealed tube'
_diffrn_radiation_type MoK\a
_diffrn_radiation_wavelength 0.71073
_diffrn_reflns_av_R_equivalents 0.0581
_diffrn_reflns_av_sigmaI/netI 0.0594
_diffrn_reflns_limit_h_max 19
_diffrn_reflns_limit_h_min -19
_diffrn_reflns_limit_k_max 15
_diffrn_reflns_limit_k_min -15
_diffrn_reflns_limit_l_max 20
_diffrn_reflns_limit_l_min -19
_diffrn_reflns_number 24338
_diffrn_reflns_theta_full 25.00
_diffrn_reflns_theta_max 27.00
_diffrn_reflns_theta_min 2.10
_exptl_absorpt_coefficient_mu 0.754
_exptl_absorpt_correction_T_max 0.7945
_exptl_absorpt_correction_T_min 0.7731
_exptl_absorpt_correction_type multi-scan
_exptl_absorpt_process_details 'SADABS based on Blessing's method; Blessing, Acta Cryst. (1995) A51 33-38'
_exptl_crystal_colour Purple
_exptl_crystal_density_diffrn 1.262
_exptl_crystal_density_method 'not measured'
_exptl_crystal_description Block
_exptl_crystal_F_000 1200
_exptl_crystal_size_max 0.36
_exptl_crystal_size_mid 0.34
_exptl_crystal_size_min 0.32
_refine_diff_density_max 0.971
_refine_diff_density_min -0.565
_refine_diff_density_rms 0.073
_refine_ls_extinction_method none
_refine_ls_goodness_of_fit_ref 1.024
_refine_ls_hydrogen_treatment constr
_refine_ls_matrix_type full
_refine_ls_number_parameters 342
_refine_ls_number_reflns 6429
_refine_ls_number_restraints 0
_refine_ls_restrained_S_all 1.024
_refine_ls_R_factor_all 0.0853
_refine_ls_R_factor_gt 0.0453
_refine_ls_shift/su_max 0.000
_refine_ls_shift/su_mean 0.000
_refine_ls_structure_factor_coef Fsqd
_refine_ls_weighting_details 'calc w=1/[\s^2^(Fo^2^)+(0.0652P)^2^+0.0000P] where P=(Fo^2^+2Fc^2^)/3'
_refine_ls_weighting_scheme calc
_refine_ls_wR_factor_gt 0.1089
_refine_ls_wR_factor_ref 0.1180
_reflns_number_gt 4368
_reflns_number_total 6429
_reflns_threshold_expression >2sigma(I)
_cod_data_source_file ic8014332_si_003.cif
_cod_data_source_block {Me3NNNi}2(mu-SAd)2_cmpd3
_cod_depositor_comments
;
The following automatic conversions were performed:
'_symmetry_cell_setting' value 'Monoclinic' changed to 'monoclinic'
according to '/home/saulius/struct/CIF-dictionaries/cif_core.dic'
dictionary named 'cif_core.dic' version 2.4.1 from 2010-06-29.

Automatic conversion script
Id: cif_fix_enum 1527 2010-12-29 10:47:43Z saulius 
;
_cod_original_cell_volume 2945.1(12)
_cod_original_sg_symbol_Hall -P2yn
_cod_database_code 4306619

loop_
_symmetry_equiv_pos_as_xyz
'x, y, z'
'-x+1/2, y+1/2, -z+1/2'
'-x, -y, -z'
'x-1/2, -y-1/2, z-1/2'

loop_
_atom_site_label
_atom_site_type_symbol
_atom_site_fract_x
_atom_site_fract_y
_atom_site_fract_z
_atom_site_U_iso_or_equiv
_atom_site_adp_type
_atom_site_occupancy
_atom_site_symmetry_multiplicity
_atom_site_calc_flag
_atom_site_refinement_flags
_atom_site_disorder_assembly
_atom_site_disorder_group
Ni1 Ni 0.46636(2) 0.36597(2) 0.02624(2) 0.02469(11) Uani 1 1 d . . .
S1 S 0.41471(4) 0.54331(5) 0.02570(4) 0.02949(17) Uani 1 1 d . . .
N1 N 0.42528(14) 0.28371(16) 0.12291(13) 0.0264(5) Uani 1 1 d . . .
C24 C 0.29899(16) 0.5824(2) -0.00236(16) 0.0273(6) Uani 1 1 d . . .
N2 N 0.42649(14) 0.25704(16) -0.05660(13) 0.0261(5) Uani 1 1 d . . .
C25 C 0.24236(17) 0.4795(2) -0.01182(18) 0.0324(6) Uani 1 1 d . . .
H25A H 0.2447 0.4381 0.0421 0.039 Uiso 1 1 calc R . .
H25B H 0.2651 0.4325 -0.0569 0.039 Uiso 1 1 calc R . .
C27 C 0.2950(2) 0.6474(2) -0.08533(18) 0.0359(7) Uani 1 1 d . . .
H27A H 0.3181 0.6027 -0.1317 0.043 Uiso 1 1 calc R . .
H27B H 0.3320 0.7133 -0.0789 0.043 Uiso 1 1 calc R . .
C26 C 0.26347(18) 0.6529(2) 0.06891(18) 0.0334(6) Uani 1 1 d . . .
H26A H 0.3004 0.7187 0.0765 0.040 Uiso 1 1 calc R . .
H26B H 0.2662 0.6116 0.1229 0.040 Uiso 1 1 calc R . .
C5 C 0.3291(2) 0.1127(2) -0.11427(18) 0.0381(7) Uani 1 1 d . . .
H5A H 0.3072 0.1580 -0.1617 0.057 Uiso 1 1 calc R . .
H5B H 0.2811 0.0676 -0.0942 0.057 Uiso 1 1 calc R . .
H5C H 0.3766 0.0658 -0.1332 0.057 Uiso 1 1 calc R . .
C6 C 0.46401(17) 0.3076(2) 0.20597(15) 0.0273(6) Uani 1 1 d . . .
C17 C 0.45165(18) 0.3148(2) -0.20500(15) 0.0282(6) Uani 1 1 d . . .
C12 C 0.47286(17) 0.2478(2) -0.13517(16) 0.0263(6) Uani 1 1 d . . .
C3 C 0.36400(17) 0.1851(2) -0.04248(16) 0.0281(6) Uani 1 1 d . . .
C1 C 0.36316(17) 0.2071(2) 0.11591(16) 0.0283(6) Uani 1 1 d . . .
C28 C 0.14665(18) 0.5130(3) -0.0349(2) 0.0429(7) Uani 1 1 d . . .
H28 H 0.1097 0.4461 -0.0416 0.052 Uiso 1 1 calc R . .
C11 C 0.53689(18) 0.2477(2) 0.23690(16) 0.0310(6) Uani 1 1 d . . .
C13 C 0.54138(18) 0.1722(2) -0.13890(16) 0.0286(6) Uani 1 1 d . . .
C16 C 0.49916(18) 0.3035(2) -0.27813(16) 0.0304(6) Uani 1 1 d . . .
H16 H 0.4852 0.3491 -0.3254 0.036 Uiso 1 1 calc R . .
C2 C 0.32918(17) 0.1687(2) 0.03789(16) 0.0282(6) Uani 1 1 d . . .
H2 H 0.2767 0.1268 0.0392 0.034 Uiso 1 1 calc R . .
C14 C 0.58647(18) 0.1631(2) -0.21388(17) 0.0314(6) Uani 1 1 d . . .
H14 H 0.6324 0.1110 -0.2169 0.038 Uiso 1 1 calc R . .
C9 C 0.54433(19) 0.3596(2) 0.36462(17) 0.0364(7) Uani 1 1 d . . .
C20 C 0.5661(2) 0.1012(2) -0.06400(18) 0.0405(7) Uani 1 1 d . . .
H20A H 0.5828 0.1470 -0.0151 0.061 Uiso 1 1 calc R . .
H20B H 0.6160 0.0549 -0.0779 0.061 Uiso 1 1 calc R . .
H20C H 0.5158 0.0556 -0.0502 0.061 Uiso 1 1 calc R . .
C7 C 0.42793(18) 0.3900(2) 0.25657(16) 0.0283(6) Uani 1 1 d . . .
C19 C 0.5703(2) 0.1504(2) 0.19009(19) 0.0408(7) Uani 1 1 d . . .
H19A H 0.6331 0.1403 0.2043 0.061 Uiso 1 1 calc R . .
H19B H 0.5617 0.1620 0.1288 0.061 Uiso 1 1 calc R . .
H19C H 0.5377 0.0855 0.2066 0.061 Uiso 1 1 calc R . .
C21 C 0.3802(2) 0.3986(3) -0.20085(18) 0.0438(8) Uani 1 1 d . . .
H21A H 0.3730 0.4354 -0.2558 0.066 Uiso 1 1 calc R . .
H21B H 0.3960 0.4520 -0.1567 0.066 Uiso 1 1 calc R . .
H21C H 0.3248 0.3630 -0.1873 0.066 Uiso 1 1 calc R . .
C32 C 0.1993(2) 0.6802(3) -0.10756(19) 0.0441(8) Uani 1 1 d . . .
H32 H 0.1968 0.7219 -0.1620 0.053 Uiso 1 1 calc R . .
C8 C 0.46995(19) 0.4136(2) 0.33438(17) 0.0345(7) Uani 1 1 d . . .
H8 H 0.4463 0.4695 0.3683 0.041 Uiso 1 1 calc R . .
C10 C 0.57639(19) 0.2763(2) 0.31553(18) 0.0373(7) Uani 1 1 d . . .
H10 H 0.6269 0.2373 0.3359 0.045 Uiso 1 1 calc R . .
C18 C 0.34620(19) 0.4500(2) 0.22943(18) 0.0382(7) Uani 1 1 d . . .
H18A H 0.3009 0.4379 0.2709 0.057 Uiso 1 1 calc R . .
H18B H 0.3250 0.4235 0.1737 0.057 Uiso 1 1 calc R . .
H18C H 0.3591 0.5279 0.2259 0.057 Uiso 1 1 calc R . .
C4 C 0.3287(2) 0.1562(2) 0.19588(17) 0.0382(7) Uani 1 1 d . . .
H4A H 0.3773 0.1208 0.2280 0.057 Uiso 1 1 calc R . .
H4B H 0.2836 0.1020 0.1803 0.057 Uiso 1 1 calc R . .
H4C H 0.3030 0.2128 0.2309 0.057 Uiso 1 1 calc R . .
C30 C 0.11086(19) 0.5832(3) 0.0361(2) 0.0483(8) Uani 1 1 d . . .
H30A H 0.1122 0.5416 0.0898 0.058 Uiso 1 1 calc R . .
H30B H 0.0491 0.6037 0.0217 0.058 Uiso 1 1 calc R . .
C29 C 0.1676(2) 0.6863(3) 0.04701(19) 0.0430(7) Uani 1 1 d . . .
H29 H 0.1449 0.7321 0.0937 0.052 Uiso 1 1 calc R . .
C31 C 0.1429(2) 0.5760(3) -0.1178(2) 0.0506(9) Uani 1 1 d . . .
H31A H 0.0811 0.5958 -0.1333 0.061 Uiso 1 1 calc R . .
H31B H 0.1655 0.5303 -0.1638 0.061 Uiso 1 1 calc R . .
C33 C 0.1639(2) 0.7509(3) -0.0365(2) 0.0475(8) Uani 1 1 d . . .
H33A H 0.1024 0.7725 -0.0511 0.057 Uiso 1 1 calc R . .
H33B H 0.1999 0.8177 -0.0300 0.057 Uiso 1 1 calc R . .
C15 C 0.56640(18) 0.2275(2) -0.28401(16) 0.0308(6) Uani 1 1 d . . .
C22 C 0.5888(2) 0.3906(3) 0.4492(2) 0.0557(9) Uani 1 1 d . . .
H22A H 0.6149 0.4631 0.4449 0.084 Uiso 1 1 calc R . .
H22B H 0.6350 0.3376 0.4642 0.084 Uiso 1 1 calc R . .
H22C H 0.5451 0.3910 0.4933 0.084 Uiso 1 1 calc R . .
C23 C 0.6155(2) 0.2158(3) -0.36506(18) 0.0449(8) Uani 1 1 d . . .
H23A H 0.6614 0.1604 -0.3573 0.067 Uiso 1 1 calc R . .
H23B H 0.6426 0.2855 -0.3790 0.067 Uiso 1 1 calc R . .
H23C H 0.5743 0.1941 -0.4114 0.067 Uiso 1 1 calc R . .

loop_
_atom_site_aniso_label
_atom_site_aniso_U_11
_atom_site_aniso_U_22
_atom_site_aniso_U_33
_atom_site_aniso_U_23
_atom_site_aniso_U_13
_atom_site_aniso_U_12
Ni1 0.02711(19) 0.02237(17) 0.02498(18) -0.00115(14) 0.00599(13) -0.00218(14)
S1 0.0222(3) 0.0249(3) 0.0418(4) 0.0021(3) 0.0067(3) 0.0007(3)
N1 0.0281(12) 0.0268(11) 0.0246(11) -0.0006(9) 0.0057(9) -0.0012(9)
C24 0.0197(13) 0.0281(14) 0.0342(15) 0.0006(11) 0.0047(11) 0.0034(11)
N2 0.0281(12) 0.0257(11) 0.0249(11) -0.0036(9) 0.0072(9) 0.0002(9)
C25 0.0228(14) 0.0349(15) 0.0399(16) 0.0015(12) 0.0051(12) -0.0010(12)
C27 0.0410(17) 0.0310(15) 0.0364(16) 0.0044(12) 0.0097(13) 0.0045(13)
C26 0.0294(15) 0.0336(15) 0.0374(16) -0.0034(12) 0.0017(12) 0.0075(12)
C5 0.0400(17) 0.0397(17) 0.0355(16) -0.0106(13) 0.0108(13) -0.0096(13)
C6 0.0304(15) 0.0299(14) 0.0219(13) 0.0026(11) 0.0045(11) -0.0042(12)
C17 0.0326(15) 0.0286(14) 0.0236(13) -0.0065(11) 0.0036(11) -0.0004(12)
C12 0.0274(14) 0.0262(13) 0.0258(14) -0.0060(11) 0.0055(11) -0.0038(11)
C3 0.0260(14) 0.0261(13) 0.0325(14) -0.0056(11) 0.0050(11) 0.0019(11)
C1 0.0273(15) 0.0271(14) 0.0310(14) 0.0003(11) 0.0082(11) 0.0021(11)
C28 0.0240(15) 0.0477(18) 0.057(2) -0.0024(15) -0.0007(14) -0.0019(14)
C11 0.0310(15) 0.0326(14) 0.0296(15) 0.0051(12) 0.0053(12) -0.0010(12)
C13 0.0307(15) 0.0259(13) 0.0297(14) -0.0033(11) 0.0067(11) -0.0024(11)
C16 0.0358(16) 0.0313(15) 0.0245(14) -0.0029(11) 0.0050(11) -0.0037(12)
C2 0.0217(14) 0.0283(13) 0.0350(15) -0.0012(11) 0.0083(11) -0.0047(11)
C14 0.0262(15) 0.0301(14) 0.0385(16) -0.0037(12) 0.0085(12) 0.0017(11)
C9 0.0383(17) 0.0457(17) 0.0254(14) 0.0014(13) 0.0028(12) -0.0073(14)
C20 0.0472(19) 0.0347(16) 0.0401(17) 0.0046(13) 0.0075(14) 0.0103(14)
C7 0.0297(15) 0.0295(14) 0.0262(14) 0.0013(11) 0.0063(11) -0.0013(11)
C19 0.0406(18) 0.0387(17) 0.0436(17) 0.0046(13) 0.0069(14) 0.0115(14)
C21 0.052(2) 0.0488(18) 0.0306(16) -0.0001(13) 0.0052(14) 0.0172(16)
C32 0.046(2) 0.0458(18) 0.0405(17) 0.0065(15) 0.0002(14) 0.0118(15)
C8 0.0395(17) 0.0340(15) 0.0309(15) -0.0034(12) 0.0115(13) -0.0055(13)
C10 0.0295(16) 0.0458(17) 0.0364(16) 0.0080(13) -0.0013(12) 0.0001(13)
C18 0.0418(18) 0.0397(16) 0.0336(16) -0.0037(13) 0.0075(13) 0.0096(14)
C4 0.0415(18) 0.0409(17) 0.0329(15) 0.0049(13) 0.0109(13) -0.0085(14)
C30 0.0208(15) 0.067(2) 0.058(2) 0.0006(17) 0.0070(14) 0.0072(15)
C29 0.0380(18) 0.0453(18) 0.0460(18) -0.0056(15) 0.0083(14) 0.0146(15)
C31 0.0355(18) 0.064(2) 0.051(2) -0.0088(17) -0.0085(15) 0.0135(16)
C33 0.0399(18) 0.0450(18) 0.057(2) 0.0015(16) -0.0019(15) 0.0213(15)
C15 0.0298(15) 0.0336(15) 0.0297(14) -0.0075(12) 0.0089(11) -0.0081(12)
C22 0.052(2) 0.078(3) 0.0366(18) -0.0056(17) -0.0042(15) -0.0030(18)
C23 0.0441(19) 0.056(2) 0.0356(17) -0.0039(14) 0.0150(14) -0.0008(16)

loop_
_atom_type_symbol
_atom_type_description
_atom_type_scat_dispersion_real
_atom_type_scat_dispersion_imag
_atom_type_scat_source
C C 0.0033 0.0016 'International Tables Vol C Tables 4.2.6.8 and 6.1.1.4'
H H 0.0000 0.0000 'International Tables Vol C Tables 4.2.6.8 and 6.1.1.4'
N N 0.0061 0.0033 'International Tables Vol C Tables 4.2.6.8 and 6.1.1.4'
S S 0.1246 0.1234 'International Tables Vol C Tables 4.2.6.8 and 6.1.1.4'
Ni Ni 0.3393 1.1124 'International Tables Vol C Tables 4.2.6.8 and 6.1.1.4'

loop_
_geom_angle_atom_site_label_1
_geom_angle_atom_site_label_2
_geom_angle_atom_site_label_3
_geom_angle
_geom_angle_site_symmetry_1
_geom_angle_site_symmetry_3
_geom_angle_publ_flag
N2 Ni1 N1 93.81(9) . . ?
N2 Ni1 S1 108.76(6) . 3_665 ?
N1 Ni1 S1 144.00(7) . 3_665 ?
N2 Ni1 S1 123.22(7) . . ?
N1 Ni1 S1 111.79(6) . . ?
S1 Ni1 S1 79.26(3) 3_665 . ?
C24 S1 Ni1 122.61(9) . 3_665 ?
C24 S1 Ni1 124.13(9) . . ?
Ni1 S1 Ni1 100.74(3) 3_665 . ?
C1 N1 C6 118.7(2) . . ?
C1 N1 Ni1 123.26(17) . . ?
C6 N1 Ni1 118.09(16) . . ?
C27 C24 C25 110.2(2) . . ?
C27 C24 C26 109.1(2) . . ?
C25 C24 C26 108.9(2) . . ?
C27 C24 S1 110.01(18) . . ?
C25 C24 S1 109.39(17) . . ?
C26 C24 S1 109.23(18) . . ?
C3 N2 C12 117.9(2) . . ?
C3 N2 Ni1 123.50(16) . . ?
C12 N2 Ni1 118.41(16) . . ?
C24 C25 C28 108.9(2) . . ?
C24 C25 H25A 109.9 . . ?
C28 C25 H25A 109.9 . . ?
C24 C25 H25B 109.9 . . ?
C28 C25 H25B 109.9 . . ?
H25A C25 H25B 108.3 . . ?
C24 C27 C32 109.6(2) . . ?
C24 C27 H27A 109.7 . . ?
C32 C27 H27A 109.7 . . ?
C24 C27 H27B 109.7 . . ?
C32 C27 H27B 109.7 . . ?
H27A C27 H27B 108.2 . . ?
C24 C26 C29 110.1(2) . . ?
C24 C26 H26A 109.6 . . ?
C29 C26 H26A 109.6 . . ?
C24 C26 H26B 109.6 . . ?
C29 C26 H26B 109.6 . . ?
H26A C26 H26B 108.1 . . ?
C3 C5 H5A 109.5 . . ?
C3 C5 H5B 109.5 . . ?
H5A C5 H5B 109.5 . . ?
C3 C5 H5C 109.5 . . ?
H5A C5 H5C 109.5 . . ?
H5B C5 H5C 109.5 . . ?
C11 C6 C7 120.0(2) . . ?
C11 C6 N1 119.7(2) . . ?
C7 C6 N1 120.3(2) . . ?
C16 C17 C12 118.8(2) . . ?
C16 C17 C21 120.4(2) . . ?
C12 C17 C21 120.9(2) . . ?
C13 C12 C17 120.4(2) . . ?
C13 C12 N2 118.4(2) . . ?
C17 C12 N2 121.3(2) . . ?
N2 C3 C2 123.1(2) . . ?
N2 C3 C5 119.9(2) . . ?
C2 C3 C5 117.0(2) . . ?
N1 C1 C2 123.1(2) . . ?
N1 C1 C4 119.3(2) . . ?
C2 C1 C4 117.6(2) . . ?
C31 C28 C30 109.9(3) . . ?
C31 C28 C25 110.0(2) . . ?
C30 C28 C25 109.8(3) . . ?
C31 C28 H28 109.1 . . ?
C30 C28 H28 109.1 . . ?
C25 C28 H28 109.1 . . ?
C10 C11 C6 118.7(2) . . ?
C10 C11 C19 119.5(3) . . ?
C6 C11 C19 121.7(2) . . ?
C14 C13 C12 118.8(2) . . ?
C14 C13 C20 120.2(2) . . ?
C12 C13 C20 121.0(2) . . ?
C15 C16 C17 122.0(2) . . ?
C15 C16 H16 119.0 . . ?
C17 C16 H16 119.0 . . ?
C1 C2 C3 127.2(2) . . ?
C1 C2 H2 116.4 . . ?
C3 C2 H2 116.4 . . ?
C15 C14 C13 122.1(3) . . ?
C15 C14 H14 119.0 . . ?
C13 C14 H14 119.0 . . ?
C8 C9 C10 117.7(3) . . ?
C8 C9 C22 120.8(3) . . ?
C10 C9 C22 121.5(3) . . ?
C13 C20 H20A 109.5 . . ?
C13 C20 H20B 109.5 . . ?
H20A C20 H20B 109.5 . . ?
C13 C20 H20C 109.5 . . ?
H20A C20 H20C 109.5 . . ?
H20B C20 H20C 109.5 . . ?
C8 C7 C6 118.2(2) . . ?
C8 C7 C18 119.8(2) . . ?
C6 C7 C18 122.0(2) . . ?
C11 C19 H19A 109.5 . . ?
C11 C19 H19B 109.5 . . ?
H19A C19 H19B 109.5 . . ?
C11 C19 H19C 109.5 . . ?
H19A C19 H19C 109.5 . . ?
H19B C19 H19C 109.5 . . ?
C17 C21 H21A 109.5 . . ?
C17 C21 H21B 109.5 . . ?
H21A C21 H21B 109.5 . . ?
C17 C21 H21C 109.5 . . ?
H21A C21 H21C 109.5 . . ?
H21B C21 H21C 109.5 . . ?
C33 C32 C27 109.8(3) . . ?
C33 C32 C31 109.7(3) . . ?
C27 C32 C31 108.8(2) . . ?
C33 C32 H32 109.5 . . ?
C27 C32 H32 109.5 . . ?
C31 C32 H32 109.5 . . ?
C9 C8 C7 123.1(3) . . ?
C9 C8 H8 118.5 . . ?
C7 C8 H8 118.5 . . ?
C9 C10 C11 122.2(3) . . ?
C9 C10 H10 118.9 . . ?
C11 C10 H10 118.9 . . ?
C7 C18 H18A 109.5 . . ?
C7 C18 H18B 109.5 . . ?
H18A C18 H18B 109.5 . . ?
C7 C18 H18C 109.5 . . ?
H18A C18 H18C 109.5 . . ?
H18B C18 H18C 109.5 . . ?
C1 C4 H4A 109.5 . . ?
C1 C4 H4B 109.5 . . ?
H4A C4 H4B 109.5 . . ?
C1 C4 H4C 109.5 . . ?
H4A C4 H4C 109.5 . . ?
H4B C4 H4C 109.5 . . ?
C28 C30 C29 109.4(2) . . ?
C28 C30 H30A 109.8 . . ?
C29 C30 H30A 109.8 . . ?
C28 C30 H30B 109.8 . . ?
C29 C30 H30B 109.8 . . ?
H30A C30 H30B 108.2 . . ?
C33 C29 C30 109.2(3) . . ?
C33 C29 C26 109.4(2) . . ?
C30 C29 C26 109.1(2) . . ?
C33 C29 H29 109.7 . . ?
C30 C29 H29 109.7 . . ?
C26 C29 H29 109.7 . . ?
C28 C31 C32 109.3(3) . . ?
C28 C31 H31A 109.8 . . ?
C32 C31 H31A 109.8 . . ?
C28 C31 H31B 109.8 . . ?
C32 C31 H31B 109.8 . . ?
H31A C31 H31B 108.3 . . ?
C32 C33 C29 109.3(2) . . ?
C32 C33 H33A 109.8 . . ?
C29 C33 H33A 109.8 . . ?
C32 C33 H33B 109.8 . . ?
C29 C33 H33B 109.8 . . ?
H33A C33 H33B 108.3 . . ?
C14 C15 C16 118.0(2) . . ?
C14 C15 C23 121.4(3) . . ?
C16 C15 C23 120.6(3) . . ?
C9 C22 H22A 109.5 . . ?
C9 C22 H22B 109.5 . . ?
H22A C22 H22B 109.5 . . ?
C9 C22 H22C 109.5 . . ?
H22A C22 H22C 109.5 . . ?
H22B C22 H22C 109.5 . . ?
C15 C23 H23A 109.5 . . ?
C15 C23 H23B 109.5 . . ?
H23A C23 H23B 109.5 . . ?
C15 C23 H23C 109.5 . . ?
H23A C23 H23C 109.5 . . ?
H23B C23 H23C 109.5 . . ?

loop_
_geom_bond_atom_site_label_1
_geom_bond_atom_site_label_2
_geom_bond_distance
_geom_bond_site_symmetry_2
_geom_bond_publ_flag
Ni1 N2 1.950(2) . ?
Ni1 N1 1.953(2) . ?
Ni1 S1 2.3032(8) 3_665 ?
Ni1 S1 2.3178(8) . ?
S1 C24 1.860(3) . ?
S1 Ni1 2.3032(8) 3_665 ?
N1 C1 1.335(3) . ?
N1 C6 1.444(3) . ?
C24 C27 1.532(4) . ?
C24 C25 1.534(4) . ?
C24 C26 1.535(4) . ?
N2 C3 1.323(3) . ?
N2 C12 1.454(3) . ?
C25 C28 1.541(4) . ?
C25 H25A 0.9900 . ?
C25 H25B 0.9900 . ?
C27 C32 1.536(4) . ?
C27 H27A 0.9900 . ?
C27 H27B 0.9900 . ?
C26 C29 1.539(4) . ?
C26 H26A 0.9900 . ?
C26 H26B 0.9900 . ?
C5 C3 1.519(4) . ?
C5 H5A 0.9800 . ?
C5 H5B 0.9800 . ?
C5 H5C 0.9800 . ?
C6 C11 1.401(4) . ?
C6 C7 1.414(4) . ?
C17 C16 1.392(3) . ?
C17 C12 1.402(4) . ?
C17 C21 1.501(4) . ?
C12 C13 1.399(4) . ?
C3 C2 1.408(4) . ?
C1 C2 1.397(4) . ?
C1 C4 1.520(3) . ?
C28 C31 1.519(5) . ?
C28 C30 1.531(4) . ?
C28 H28 1.0000 . ?
C11 C10 1.400(4) . ?
C11 C19 1.505(4) . ?
C13 C14 1.395(4) . ?
C13 C20 1.504(4) . ?
C16 C15 1.391(4) . ?
C16 H16 0.9500 . ?
C2 H2 0.9500 . ?
C14 C15 1.384(4) . ?
C14 H14 0.9500 . ?
C9 C8 1.379(4) . ?
C9 C10 1.384(4) . ?
C9 C22 1.519(4) . ?
C20 H20A 0.9800 . ?
C20 H20B 0.9800 . ?
C20 H20C 0.9800 . ?
C7 C8 1.391(4) . ?
C7 C18 1.492(4) . ?
C19 H19A 0.9800 . ?
C19 H19B 0.9800 . ?
C19 H19C 0.9800 . ?
C21 H21A 0.9800 . ?
C21 H21B 0.9800 . ?
C21 H21C 0.9800 . ?
C32 C33 1.533(4) . ?
C32 C31 1.547(5) . ?
C32 H32 1.0000 . ?
C8 H8 0.9500 . ?
C10 H10 0.9500 . ?
C18 H18A 0.9800 . ?
C18 H18B 0.9800 . ?
C18 H18C 0.9800 . ?
C4 H4A 0.9800 . ?
C4 H4B 0.9800 . ?
C4 H4C 0.9800 . ?
C30 C29 1.539(5) . ?
C30 H30A 0.9900 . ?
C30 H30B 0.9900 . ?
C29 C33 1.537(4) . ?
C29 H29 1.0000 . ?
C31 H31A 0.9900 . ?
C31 H31B 0.9900 . ?
C33 H33A 0.9900 . ?
C33 H33B 0.9900 . ?
C15 C23 1.513(3) . ?
C22 H22A 0.9800 . ?
C22 H22B 0.9800 . ?
C22 H22C 0.9800 . ?
C23 H23A 0.9800 . ?
C23 H23B 0.9800 . ?
C23 H23C 0.9800 . ?
